data_8000303
loop_
_publ_author_name
'Malaspina, Lorraine A.'
'Wieduwilt, Erna K.'
'Bergmann, Justin'
'Kleemiss, Florian'
'Meyer, Benjamin'
'Ruiz-L\'opez, Manuel F'
'Pal, Rumpa'
'Hupf, Emanuel'
'Beckmann, Jens'
'Piltz, Ross O.'
'Edwards, Alison J.'
'Grabowsky, Simon'
'Genoni, Alessandro'

_publ_section_title
;
 Fast and Accurate Quantum Crystallography: From Small to Large, from
 Light to Heavy.
;
_journal_name_full 'The journal of physical chemistry letters'
_journal_page_first 6973
_journal_page_last 6982
_journal_paper_doi 10.1021/acs.jpclett.9b02646
_journal_year 2019
_chemical_absolute_configuration syn
_chemical_formula_moiety 'C29 H42 N10 O12, 5(H2 O)'
_chemical_formula_sum 'C29 H52 N10 O17'
_chemical_formula_weight 812.7946
_chemical_name_common 'HUMAN PRION PEPTIDE, RESIDUES 170-175'
_space_group_IT_number 1
_space_group_name_Hall 'P 1'
_space_group_name_H-M_alt 'P 1'
_symmetry_cell_setting triclinic
_symmetry_Int_Tables_number 1
_symmetry_space_group_name_Hall 'P 1'
_symmetry_space_group_name_H-M 'P 1'
_atom_sites_solution_hydrogens difmap
_atom_sites_solution_primary 'molecular replacement'
_cell_angle_alpha 75.2340
_cell_angle_beta 75.880
_cell_angle_gamma 78.8940
_cell_formula_units_Z 1
_cell_length_a 14.0020
_cell_length_b 4.8790
_cell_length_c 15.1000
_cell_measurement_reflns_used 2680
_cell_measurement_temperature 100(2)
_cell_measurement_theta_max 31.36
_cell_measurement_theta_min 1.89
_cell_measurement_wavelength 0.8856
_cell_volume 957.957
_computing_cell_refinement 'DENZO SCALEPACK'
_computing_data_collection BOS
_computing_data_reduction 'DENZO SCALEPACK'
_computing_publication_material 'WinGX publication routines (Farrugia, 2012)'
_computing_structure_refinement 'Tonto 18.12.17 github v. 2b3dd9c (Capelli, 2014)'
_computing_structure_solution PHASER
_diffrn_ambient_temperature 100(2)
_diffrn_detector 'CCD - ADSC QUANTUM 315'
_diffrn_measured_fraction_theta_full 0.8211
_diffrn_measured_fraction_theta_max 0.8211
_diffrn_measurement_device 'ALS BEAMLINE 8.2.2'
_diffrn_radiation_probe x-ray
_diffrn_radiation_type synchrotron
_diffrn_radiation_wavelength 0.88560
_diffrn_reflns_av_R_equivalents 0.036
_diffrn_reflns_av_unetI/netI 0.036
_diffrn_reflns_Laue_measured_fraction_full 0.8211
_diffrn_reflns_Laue_measured_fraction_max 0.8211
_diffrn_reflns_limit_h_max 15
_diffrn_reflns_limit_h_min -14
_diffrn_reflns_limit_k_max 4
_diffrn_reflns_limit_k_min -4
_diffrn_reflns_limit_l_max 17
_diffrn_reflns_limit_l_min 0
_diffrn_reflns_number 3264
_diffrn_reflns_point_group_measured_fraction_full 0.41
_diffrn_reflns_point_group_measured_fraction_max 0.41
_diffrn_reflns_theta_full 31.359
_diffrn_reflns_theta_max 31.359
_diffrn_reflns_theta_min 1.887
_diffrn_source synchrotron
_diffrn_standards_number 0
_exptl_absorpt_coefficient_mu 0.198
_exptl_absorpt_correction_type none
_exptl_crystal_density_diffrn 1.409
_exptl_crystal_density_method 'not measured'
_exptl_crystal_F_000 432
_exptl_crystal_size_max 0
_exptl_crystal_size_mid 0
_exptl_crystal_size_min 0
_refine_diff_density_max 0.5131
_refine_diff_density_min -0.3951
_refine_diff_density_rms 0.0584
_refine_ls_extinction_method none
_refine_ls_goodness_of_fit_all 3.1469
_refine_ls_goodness_of_fit_gt 3.1469
_refine_ls_hydrogen_treatment mixed
_refine_ls_matrix_type full
_refine_ls_number_constraints 349
_refine_ls_number_parameters 624
_refine_ls_number_reflns 2642
_refine_ls_number_restraints 0
_refine_ls_R_factor_all 0.0436
_refine_ls_R_factor_gt 0.0436
_refine_ls_shift/su_max 0.0044
_refine_ls_structure_factor_coef F
_refine_ls_weighting_details w=1/\s(F)
_refine_ls_weighting_scheme sigma
_refine_ls_wR_factor_all 0.0522
_refine_ls_wR_factor_gt 0.0522
_reflns_Friedel_coverage 0
_reflns_Friedel_fraction_full 0
_reflns_Friedel_fraction_max 0
_reflns_number_gt 2642
_reflns_number_total 2680
_reflns_threshold_expression 'F>0 & F/u(F)>3.0 & |F_calc|>10^-3'
_cod_data_source_file 2OL9.cif
_cod_data_source_block 2OL9_HAR
_cod_depositor_comments
;
The following automatic conversions were performed:

'_symmetry_cell_setting' value 'Triclinic' changed to 'triclinic'
according to
/home/data/users/saulius/crontab/automatic-downloads/rss-feeds/ACS/lib/dictionaries/cif_core.dic
dictionary named 'cif_core.dic' version 2.4.2 from 2011-04-26.

Automatic conversion script
Id: cif_fix_values 4973 2017-02-22 13:04:09Z antanas 
;
_cod_original_cell_volume 957.958
_cod_original_sg_symbol_Hall 'p 1'
_cod_original_sg_symbol_H-M 'p 1'
_cod_database_code 8000303
_refine_ls_coordinate_system cartesian
_refine_ls_svd_threshold 0.1E-02

loop_
_symmetry_equiv_pos_as_xyz
'+x, +y, +z'

loop_
_atom_site_label
_atom_site_fract_x
_atom_site_fract_y
_atom_site_fract_z
_atom_site_U_iso_or_equiv
_atom_site_adp_type
_atom_site_occupancy
_atom_site_disorder_group
N1 0.6854(3) -0.8263(10) 0.7779(3) 0.017(2) Uani 1 0
H1A 0.733(5) -0.968(16) 0.734(5) 0.034(18) Uiso 1 0
H1B 0.627(6) -0.915(16) 0.815(5) 0.04(2) Uiso 1 0
H1C 0.735(7) -0.76(2) 0.828(7) 0.06(3) Uiso 1 0
C1 0.6513(3) -0.5559(11) 0.7144(3) 0.014(3) Uani 1 0
H1 0.617(5) -0.405(14) 0.756(4) 0.046(17) Uiso 1 0
C2 0.7407(4) -0.4343(13) 0.6471(4) 0.025(3) Uani 1 0
H2A 0.779(6) -0.609(18) 0.601(6) 0.07(2) Uiso 1 0
H2B 0.715(4) -0.285(13) 0.590(4) 0.040(15) Uiso 1 0
O1 0.7938(3) -0.3146(9) 0.6933(3) 0.039(2) Uani 1 0
H1D 0.8496 -0.2396 0.6481 0.05 Uiso 1 0
C3 0.5795(3) -0.6258(12) 0.6635(3) 0.011(3) Uani 1 0
O2 0.5848(3) -0.8670(9) 0.6523(2) 0.0157(19) Uani 1 0
N2 0.5116(3) -0.4015(9) 0.6353(3) 0.012(2) Uani 1 0
H2 0.521(4) -0.217(14) 0.653(4) 0.019(15) Uiso 1 0
C4 0.4292(3) -0.4497(11) 0.6016(3) 0.012(3) Uani 1 0
H4 0.439(3) -0.676(11) 0.595(3) 0.009(11) Uiso 1 0
C5 0.3305(3) -0.4069(12) 0.6728(3) 0.016(3) Uani 1 0
H5A 0.327(6) -0.21(2) 0.677(6) 0.10(3) Uiso 1 0
H5B 0.273(4) -0.470(13) 0.648(4) 0.037(16) Uiso 1 0
C6 0.3374(3) -0.5900(11) 0.7682(3) 0.013(3) Uani 1 0
O3 0.3572(3) -0.8585(8) 0.7802(2) 0.020(2) Uani 1 0
N3 0.3253(3) -0.4578(12) 0.8361(3) 0.021(2) Uani 1 0
H3A 0.328(6) -0.542(17) 0.891(6) 0.06(2) Uiso 1 0
H3B 0.326(6) -0.25(2) 0.822(5) 0.06(2) Uiso 1 0
C7 0.4161(3) -0.2333(11) 0.5113(3) 0.010(3) Uani 1 0
O4 0.4227(3) 0.0222(8) 0.5005(2) 0.022(2) Uani 1 0
N4 0.3897(3) -0.3406(9) 0.4481(3) 0.009(2) Uani 1 0
H4A 0.401(3) -0.569(11) 0.460(3) -0.004(11) Uiso 1 0
C8 0.3605(3) -0.1486(10) 0.3650(3) 0.008(2) Uani 1 0
H8 0.345(3) 0.101(11) 0.376(3) 0.007(11) Uiso 1 0
C9 0.4423(3) -0.1785(11) 0.2776(3) 0.010(2) Uani 1 0
H9A 0.452(3) -0.413(10) 0.264(3) 0.001(10) Uiso 1 0
H9B 0.513(5) -0.176(14) 0.291(4) 0.050(17) Uiso 1 0
C10 0.4179(3) 0.0413(11) 0.1908(3) 0.009(2) Uani 1 0
H10A 0.353(5) 0.030(14) 0.184(4) 0.051(17) Uiso 1 0
H10B 0.408(5) 0.286(16) 0.202(4) 0.045(18) Uiso 1 0
C11 0.4961(3) -0.0012(11) 0.1047(3) 0.009(2) Uani 1 0
O5 0.5055(2) -0.2268(8) 0.0757(2) 0.0110(16) Uani 1 0
N5 0.5547(3) 0.1958(10) 0.0657(3) 0.012(2) Uani 1 0
H5C 0.616(4) 0.194(11) 0.010(4) 0.012(13) Uiso 1 0
H5D 0.529(5) 0.407(16) 0.085(5) 0.030(16) Uiso 1 0
O6 0.2602(2) -0.4827(9) 0.3530(2) 0.0154(19) Uani 1 0
C12 0.2646(3) -0.2329(12) 0.3534(3) 0.010(3) Uani 1 0
N6 0.1904(3) -0.0164(10) 0.3419(3) 0.010(2) Uani 1 0
H6 0.208(5) 0.173(16) 0.340(5) 0.035(18) Uiso 1 0
C13 0.0990(3) -0.0473(11) 0.3179(3) 0.011(2) Uani 1 0
H13 0.104(4) -0.304(14) 0.322(4) 0.028(15) Uiso 1 0
C14 0.0071(3) 0.0738(12) 0.3814(3) 0.017(3) Uani 1 0
H14A 0.018(4) 0.278(15) 0.388(4) 0.044(17) Uiso 1 0
H14B -0.062(4) 0.053(12) 0.357(3) 0.020(13) Uiso 1 0
C15 -0.0099(4) -0.1105(13) 0.4793(4) 0.025(3) Uani 1 0
O7 -0.0001(4) -0.3748(11) 0.4913(3) 0.054(3) Uani 1 0
N7 -0.0392(4) 0.0294(13) 0.5480(3) 0.040(3) Uani 1 0
H7A -0.044(5) 0.283(17) 0.523(5) 0.031(19) Uiso 1 0
H7B -0.059(7) -0.11(2) 0.600(7) 0.08(3) Uiso 1 0
C16 0.0986(3) 0.1245(11) 0.2177(3) 0.009(2) Uani 1 0
O8 0.1087(3) 0.3808(8) 0.1969(2) 0.0196(19) Uani 1 0
N8 0.0871(3) -0.0213(10) 0.1581(3) 0.011(2) Uani 1 0
H8A 0.092(4) -0.213(13) 0.184(3) 0.011(12) Uiso 1 0
C17 0.0859(3) 0.1087(11) 0.0593(3) 0.008(2) Uani 1 0
H17 0.090(3) 0.352(11) 0.043(3) 0.012(11) Uiso 1 0
C18 0.1682(3) -0.0553(11) -0.0027(3) 0.010(2) Uani 1 0
H18A 0.153(4) -0.289(13) 0.005(3) 0.022(13) Uiso 1 0
H18B 0.173(7) 0.07(2) -0.073(7) 0.09(3) Uiso 1 0
C19 0.2661(3) -0.0635(11) 0.0245(3) 0.009(2) Uani 1 0
O9 0.2983(2) 0.1619(8) 0.0195(2) 0.0118(16) Uani 1 0
N9 0.3143(3) -0.3171(10) 0.0555(3) 0.014(2) Uani 1 0
H9C 0.394(5) -0.329(13) 0.077(4) 0.005(14) Uiso 1 0
H9D 0.292(6) -0.503(17) 0.059(5) 0.05(2) Uiso 1 0
C20 -0.0164(3) 0.0935(11) 0.0437(3) 0.011(2) Uani 1 0
O10 -0.0356(3) -0.1312(9) 0.0321(3) 0.024(2) Uani 1 0
N10 -0.0825(3) 0.3268(10) 0.0486(3) 0.018(2) Uani 1 0
H10 -0.045(4) 0.530(14) 0.041(4) 0.021(15) Uiso 1 0
C21 -0.1835(3) 0.3329(11) 0.0404(3) 0.015(2) Uani 1 0
H21 -0.210(3) 0.100(10) 0.085(3) 0.007(11) Uiso 1 0
C23 -0.2515(3) 0.5653(11) 0.0870(3) 0.017(3) Uani 1 0
H23A -0.224(4) 0.794(12) 0.052(4) 0.028(14) Uiso 1 0
H23B -0.328(4) 0.580(13) 0.067(4) 0.031(15) Uiso 1 0
C24 -0.2629(3) 0.4982(11) 0.1912(3) 0.018(3) Uani 1 0
C29 -0.2057(4) 0.6095(13) 0.2350(4) 0.031(3) Uani 1 0
H29 -0.148(5) 0.731(14) 0.186(4) 0.045(17) Uiso 1 0
C25 -0.3306(4) 0.3185(13) 0.2494(4) 0.027(3) Uani 1 0
H25 -0.365(4) 0.203(13) 0.221(4) 0.037(15) Uiso 1 0
C28 -0.2171(5) 0.5460(13) 0.3316(4) 0.037(4) Uani 1 0
H28 -0.175(5) 0.615(16) 0.373(5) 0.056(19) Uiso 1 0
C26 -0.3430(4) 0.2562(14) 0.3443(4) 0.036(4) Uani 1 0
H26 -0.385(6) 0.121(18) 0.391(6) 0.08(2) Uiso 1 0
C27 -0.2873(5) 0.3697(14) 0.3876(4) 0.039(4) Uani 1 0
H27 -0.283(5) 0.349(16) 0.465(5) 0.057(19) Uiso 1 0
C22 -0.1936(4) 0.3796(12) -0.0623(3) 0.016(3) Uani 1 0
O11 -0.1303(3) 0.4950(10) -0.1266(3) 0.041(2) Uani 1 0
O12 -0.2682(3) 0.2907(9) -0.0733(2) 0.0230(19) Uani 1 0
O14 0.5201 -1.1029 0.8718 0.0257667 Uani 1 0
H14C 0.507 -1.141 0.929 0.015 Uiso 1 0
H14D 0.458 -1.02 0.855 0.07 Uiso 1 0
O16 0.113 -0.9344 0.7528 0.0425877 Uani 1 0
H16A 0.101 -0.77 0.784 0.06 Uiso 1 0
H16B 0.116 -0.86 0.689 0.14 Uiso 1 0
O13 0.9104 -0.9457 0.7484 0.077204 Uani 1 0
H13A 0.8785 -0.7777 0.7451 0.116 Uiso 1 0
H13B 0.969 -0.9392 0.7538 0.116 Uiso 1 0
O15 0.0768 -0.5011 0.8483 0.0387291 Uani 1 0
H15A 0.0141 -0.4915 0.8669 0.058 Uiso 1 0
H15B 0.0901 -0.3285 0.8312 0.058 Uiso 1 0
O17 0.1768 -0.6937 0.5658 0.0822704 Uani 1 0
H17A 0.1266 -0.5961 0.545 0.124 Uiso 1 0
H17B 0.2235 -0.7145 0.5189 0.124 Uiso 1 0

loop_
_atom_site_aniso_label
_atom_site_aniso_U_11
_atom_site_aniso_U_22
_atom_site_aniso_U_33
_atom_site_aniso_U_23
_atom_site_aniso_U_13
_atom_site_aniso_U_12
N1 0.0130(18) 0.022(3) 0.016(2) -0.0023(19) -0.0030(17) -0.0056(16)
C1 0.0086(19) 0.019(3) 0.017(3) -0.010(2) -0.0022(18) -0.0032(18)
C2 0.016(2) 0.023(3) 0.030(3) -0.008(2) 0.007(2) -0.004(2)
O1 0.0160(16) 0.039(3) 0.059(3) -0.0036(19) 0.0010(16) -0.0158(16)
C3 0.011(2) 0.013(3) 0.010(2) -0.0022(18) -0.0063(16) -0.0015(18)
O2 0.0184(15) 0.012(2) 0.0204(18) -0.0077(13) -0.0098(13) 0.0032(13)
N2 0.0161(17) 0.014(2) 0.008(2) -0.0046(15) -0.0069(14) -0.0001(16)
C4 0.016(2) 0.014(3) 0.007(2) 0.0003(18) -0.0075(17) -0.0016(18)
C5 0.016(2) 0.019(3) 0.011(2) -0.002(2) -0.0062(18) 0.0016(19)
C6 0.016(2) 0.013(3) 0.006(2) 0.005(2) 0.0000(16) -0.0031(17)
O3 0.0267(16) 0.021(2) 0.0140(18) -0.0014(15) -0.0041(13) -0.0069(14)
N3 0.037(2) 0.019(3) 0.006(2) 0.0020(19) -0.0055(17) -0.0069(18)
C7 0.021(2) 0.004(3) 0.005(2) 0.0028(18) -0.0089(17) 0.0000(17)
O4 0.0485(18) 0.010(2) 0.0152(19) 0.0005(15) -0.0203(15) -0.0054(15)
N4 0.0132(17) 0.010(2) 0.0041(18) -0.0024(15) -0.0047(14) 0.0018(14)
C8 0.0075(19) 0.010(3) 0.005(2) -0.0007(17) -0.0009(16) 0.0018(16)
C9 0.0062(19) 0.018(3) 0.005(2) -0.0008(17) -0.0022(16) -0.0014(16)
C10 0.005(2) 0.014(3) 0.003(2) 0.0000(17) 0.0009(16) 0.0014(17)
C11 0.0068(18) 0.016(3) 0.004(2) -0.0035(17) 0.0007(16) 0.0021(16)
O5 0.0092(14) 0.0123(18) 0.0121(16) -0.0091(13) -0.0005(12) 0.0036(11)
N5 0.0066(16) 0.013(2) 0.014(2) -0.0024(16) 0.0025(15) -0.0013(14)
O6 0.0142(14) 0.007(2) 0.0256(19) -0.0034(14) -0.0080(13) 0.0011(13)
C12 0.0092(19) 0.010(3) 0.010(2) -0.0034(18) -0.0020(16) -0.0017(19)
N6 0.0078(16) 0.013(2) 0.0113(19) -0.0041(15) -0.0022(14) -0.0002(16)
C13 0.0091(18) 0.014(3) 0.009(2) -0.0006(18) -0.0012(16) -0.0045(17)
C14 0.013(2) 0.018(3) 0.016(2) -0.006(2) 0.0026(18) 0.0000(19)
C15 0.037(3) 0.011(3) 0.020(3) -0.006(2) 0.013(2) -0.006(2)
O7 0.094(4) 0.033(3) 0.022(2) -0.010(2) 0.027(2) -0.019(2)
N7 0.059(3) 0.035(3) 0.016(3) -0.005(2) 0.010(2) -0.006(2)
C16 0.0094(18) 0.012(3) 0.006(2) -0.002(2) -0.0036(16) 0.0013(17)
O8 0.0361(17) 0.008(2) 0.0153(17) 0.0011(15) -0.0105(14) -0.0031(14)
N8 0.0074(16) 0.014(2) 0.0085(19) 0.0017(17) -0.0020(14) -0.0010(15)
C17 0.0051(19) 0.012(3) 0.011(2) -0.0053(19) -0.0046(16) 0.0018(17)
C18 0.0083(19) 0.016(3) 0.008(2) -0.0068(18) -0.0048(17) -0.0004(17)
C19 0.0067(18) 0.014(3) 0.007(2) -0.0010(17) -0.0033(16) -0.0014(19)
O9 0.0120(14) 0.0110(18) 0.0138(15) -0.0030(12) -0.0044(11) -0.0026(13)
N9 0.0159(18) 0.009(2) 0.018(2) -0.0025(16) -0.0056(15) -0.0008(16)
C20 0.0035(18) 0.013(3) 0.016(2) 0.0017(17) -0.0072(16) -0.0005(19)
O10 0.0114(14) 0.018(2) 0.049(2) -0.0119(16) -0.0112(14) -0.0017(14)
N10 0.0062(16) 0.015(2) 0.035(3) -0.0093(18) -0.0110(15) 0.0030(16)
C21 0.0077(18) 0.021(3) 0.017(3) -0.005(2) -0.0060(17) 0.0008(17)
C23 0.011(2) 0.016(3) 0.027(3) -0.012(2) -0.0045(19) 0.0047(18)
C24 0.008(2) 0.021(3) 0.027(3) -0.011(2) -0.0025(19) 0.0029(17)
C29 0.033(3) 0.038(4) 0.030(4) -0.011(3) -0.014(3) -0.006(2)
C25 0.019(2) 0.032(3) 0.027(3) -0.010(2) 0.001(2) -0.002(2)
C28 0.048(3) 0.033(4) 0.039(4) -0.013(3) -0.021(3) -0.002(3)
C26 0.027(3) 0.049(4) 0.027(3) -0.006(3) 0.002(3) 0.000(3)
C27 0.049(3) 0.041(4) 0.026(4) -0.017(3) -0.009(3) 0.014(3)
C22 0.009(2) 0.023(3) 0.017(3) -0.0047(19) 0.0025(18) -0.0075(17)
O11 0.0244(18) 0.065(3) 0.025(2) 0.0062(19) -0.0005(15) -0.0159(17)
O12 0.0163(16) 0.041(2) 0.0140(17) -0.0045(15) -0.0032(12) -0.0121(14)
O14 0.022 0.037 0.015 -0.0026 -0.0019 -0.0028
O16 0.049 0.041 0.036 0 -0.009 -0.013
O13 0.031 0.156 0.043 -0.032 -0.004 0
O15 0.025 0.037 0.047 0.0019 -0.0018 -0.0092
O17 0.059 0.128 0.042 0.01 0.003 -0.026

loop_
_atom_type_symbol
_atom_type_description
_atom_type_scat_dispersion_real
_atom_type_scat_dispersion_imag
_atom_type_scat_source
C C 0 0 'Hirshfeld partitioning of a quantum chemical wavefunction.'
H H 0 0 'Hirshfeld partitioning of a quantum chemical wavefunction.'
N N 0 0 'Hirshfeld partitioning of a quantum chemical wavefunction.'
O O 0 0 'Hirshfeld partitioning of a quantum chemical wavefunction.'

loop_
_geom_angle_atom_site_label_1
_geom_angle_atom_site_label_2
_geom_angle_atom_site_label_3
_geom_angle
_geom_angle_publ_flag
O11 C22 O12 125.0(4) yes
O2 C3 N2 124.9(4) yes
O3 C6 N3 122.3(4) yes
O4 C7 N4 123.5(4) yes
O5 C11 N5 122.6(4) yes
O6 C12 N6 124.4(4) yes
O7 C15 N7 124.1(5) yes
O8 C16 N8 124.6(4) yes
O9 C19 N9 121.7(4) yes
O10 C20 N10 123.7(4) yes
O1 C2 C1 111.1(4) yes
O2 C3 C1 120.6(4) yes
O3 C6 C5 120.6(4) yes
O4 C7 C4 121.9(4) yes
O5 C11 C10 119.4(4) yes
O6 C12 C8 120.6(4) yes
O7 C15 C14 120.2(5) yes
O8 C16 C13 119.8(4) yes
O9 C19 C18 120.8(4) yes
O10 C20 C17 120.5(4) yes
O11 C22 C21 119.7(4) yes
O12 C22 C21 115.3(4) yes
O1 C2 H2A 124(4) yes
O1 C2 H2B 114(3) yes
N1 C1 C2 109.6(4) yes
N1 C1 C3 107.6(4) yes
N2 C3 C1 114.5(4) yes
N2 C4 C5 110.7(3) yes
N2 C4 C7 110.8(4) yes
N3 C6 C5 117.1(5) yes
N4 C7 C4 114.4(4) yes
N4 C8 C9 110.5(3) yes
N4 C8 C12 107.9(3) yes
N5 C11 C10 117.9(4) yes
N6 C12 C8 115.0(4) yes
N6 C13 C14 111.8(4) yes
N6 C13 C16 107.6(3) yes
N7 C15 C14 115.7(5) yes
N8 C16 C13 115.6(4) yes
N8 C17 C18 109.5(3) yes
N8 C17 C20 107.3(3) yes
N9 C19 C18 117.5(4) yes
N10 C20 C17 115.8(4) yes
N10 C21 C23 109.4(4) yes
N10 C21 C22 112.6(4) yes
N1 C1 H1 107(3) yes
N2 C4 H4 110(2) yes
N4 C8 H8 109(2) yes
N6 C13 H13 105(3) yes
N8 C17 H17 111(2) yes
N10 C21 H21 108(2) yes
C2 O1 H1D 108.3(4) yes
C3 N2 C4 119.8(4) yes
C7 N4 C8 119.9(4) yes
C12 N6 C13 122.8(4) yes
C16 N8 C17 122.9(4) yes
C20 N10 C21 120.9(4) yes
C1 N1 H1A 107(4) yes
C1 N1 H1B 108(4) yes
C1 N1 H1C 107(5) yes
C3 N2 H2 111(3) yes
C4 N2 H2 128(3) yes
C6 N3 H3A 123(5) yes
C6 N3 H3B 120(5) yes
C7 N4 H4A 115(2) yes
C8 N4 H4A 125(2) yes
C11 N5 H5C 128(3) yes
C11 N5 H5D 116(3) yes
C12 N6 H6 114(4) yes
C13 N6 H6 123(4) yes
C15 N7 H7A 114(4) yes
C15 N7 H7B 104(6) yes
C16 N8 H8A 111(3) yes
C17 N8 H8A 125(3) yes
C19 N9 H9C 119(3) yes
C19 N9 H9D 124(4) yes
C20 N10 H10 113(3) yes
C21 N10 H10 125(3) yes
C2 C1 C3 112.4(4) yes
C4 C5 C6 111.3(3) yes
C5 C4 C7 106.1(3) yes
C8 C9 C10 111.4(3) yes
C9 C8 C12 109.0(3) yes
C9 C10 C11 110.7(3) yes
C13 C14 C15 112.3(4) yes
C14 C13 C16 107.6(3) yes
C17 C18 C19 108.5(3) yes
C18 C17 C20 111.1(3) yes
C21 C23 C24 113.5(4) yes
C23 C21 C22 110.8(3) yes
C23 C24 C29 121.8(4) yes
C23 C24 C25 121.2(4) yes
C24 C29 C28 121.2(5) yes
C24 C25 C26 122.3(5) yes
C29 C24 C25 117.1(4) yes
C29 C28 C27 120.0(5) yes
C25 C26 C27 120.6(6) yes
C28 C27 C26 118.9(5) yes
C1 C2 H2A 106(4) yes
C1 C2 H2B 108(3) yes
C2 C1 H1 107(3) yes
C3 C1 H1 113(3) yes
C4 C5 H5A 102(5) yes
C4 C5 H5B 107(3) yes
C5 C4 H4 106(2) yes
C6 C5 H5A 107(5) yes
C6 C5 H5B 109(3) yes
C7 C4 H4 114(2) yes
C8 C9 H9A 110(2) yes
C8 C9 H9B 110(3) yes
C9 C8 H8 110(2) yes
C9 C10 H10A 110(4) yes
C9 C10 H10B 112(3) yes
C10 C9 H9A 109.2(19) yes
C10 C9 H9B 114(3) yes
C11 C10 H10A 112(4) yes
C11 C10 H10B 111(3) yes
C12 C8 H8 110(2) yes
C13 C14 H14A 109(3) yes
C13 C14 H14B 108(3) yes
C14 C13 H13 114(3) yes
C15 C14 H14A 106(3) yes
C15 C14 H14B 101(3) yes
C16 C13 H13 110(3) yes
C17 C18 H18A 112(3) yes
C17 C18 H18B 107(5) yes
C18 C17 H17 114(2) yes
C19 C18 H18A 110(3) yes
C19 C18 H18B 107(5) yes
C20 C17 H17 104(2) yes
C21 C23 H23A 111(3) yes
C21 C23 H23B 105(3) yes
C23 C21 H21 107(2) yes
C24 C23 H23A 111(3) yes
C24 C23 H23B 110(3) yes
C24 C29 H29 114(3) yes
C24 C25 H25 120(3) yes
C29 C28 H28 127(4) yes
C25 C26 H26 128(5) yes
C28 C29 H29 124(3) yes
C28 C27 H27 107(4) yes
C26 C25 H25 117(3) yes
C26 C27 H27 134(4) yes
C27 C28 H28 113(4) yes
C27 C26 H26 111(5) yes
C22 C21 H21 109(2) yes
H14C O14 H14D 104.1 yes
H16A O16 H16B 107.8 yes
H13A O13 H13B 107.7 yes
H15A O15 H15B 106.9 yes
H17A O17 H17B 107.6 yes
H1A N1 H1B 110(6) yes
H1A N1 H1C 111(6) yes
H1B N1 H1C 113(6) yes
H3A N3 H3B 116(7) yes
H5C N5 H5D 115(4) yes
H7A N7 H7B 141(7) yes
H9C N9 H9D 117(5) yes
H2A C2 H2B 93(5) yes
H5A C5 H5B 120(6) yes
H9A C9 H9B 101(4) yes
H10A C10 H10B 101(5) yes
H14A C14 H14B 120(4) yes
H18A C18 H18B 113(6) yes
H23A C23 H23B 106(4) yes

loop_
_geom_bond_atom_site_label_1
_geom_bond_atom_site_label_2
_geom_bond_distance
_geom_bond_publ_flag
O1 C2 1.418(7) yes
O2 C3 1.216(5) yes
O3 C6 1.260(6) yes
O4 C7 1.234(6) yes
O5 C11 1.257(5) yes
O6 C12 1.234(6) yes
O7 C15 1.240(7) yes
O8 C16 1.236(5) yes
O9 C19 1.245(5) yes
O10 C20 1.241(5) yes
O11 C22 1.240(6) yes
O12 C22 1.266(6) yes
O1 H1D 0.966(4) yes
O14 H14C 0.817 yes
O14 H14D 0.951 yes
O16 H16A 0.998 yes
O16 H16B 0.932 yes
O13 H13A 0.85 yes
O13 H13B 0.851 yes
O15 H15A 0.85 yes
O15 H15B 0.858 yes
O17 H17A 0.85 yes
O17 H17B 0.851 yes
N1 C1 1.491(6) yes
N2 C3 1.357(6) yes
N2 C4 1.449(5) yes
N3 C6 1.307(6) yes
N4 C7 1.349(6) yes
N4 C8 1.457(5) yes
N5 C11 1.313(6) yes
N6 C12 1.340(6) yes
N6 C13 1.457(5) yes
N7 C15 1.326(8) yes
N8 C16 1.335(6) yes
N8 C17 1.467(5) yes
N9 C19 1.320(6) yes
N10 C20 1.327(6) yes
N10 C21 1.442(5) yes
N1 H1A 1.10(7) yes
N1 H1B 0.98(8) yes
N1 H1C 1.27(10) yes
N2 H2 1.04(7) yes
N3 H3A 0.83(8) yes
N3 H3B 0.98(9) yes
N4 H4A 1.07(5) yes
N5 H5C 1.05(6) yes
N5 H5D 1.11(7) yes
N6 H6 0.99(7) yes
N7 H7A 1.19(8) yes
N7 H7B 0.92(9) yes
N8 H8A 0.91(6) yes
N9 H9C 1.23(6) yes
N9 H9D 1.00(8) yes
N10 H10 1.18(6) yes
C1 C2 1.521(6) yes
C1 C3 1.537(6) yes
C4 C5 1.545(6) yes
C4 C7 1.524(6) yes
C5 C6 1.503(6) yes
C8 C9 1.540(5) yes
C8 C12 1.539(6) yes
C9 C10 1.531(5) yes
C10 C11 1.512(6) yes
C13 C14 1.522(6) yes
C13 C16 1.532(6) yes
C14 C15 1.510(7) yes
C17 C18 1.531(6) yes
C17 C20 1.527(5) yes
C18 C19 1.514(5) yes
C21 C23 1.534(6) yes
C21 C22 1.548(6) yes
C23 C24 1.498(6) yes
C24 C29 1.408(7) yes
C24 C25 1.400(7) yes
C29 C28 1.387(8) yes
C25 C26 1.361(8) yes
C28 C27 1.404(9) yes
C26 C27 1.393(9) yes
C1 H1 1.06(6) yes
C2 H2A 1.21(8) yes
C2 H2B 1.07(6) yes
C4 H4 1.11(5) yes
C5 H5A 0.99(10) yes
C5 H5B 1.09(6) yes
C8 H8 1.24(5) yes
C9 H9A 1.19(5) yes
C9 H9B 1.06(7) yes
C10 H10A 0.96(7) yes
C10 H10B 1.22(7) yes
C13 H13 1.23(6) yes
C14 H14A 1.07(7) yes
C14 H14B 1.15(5) yes
C17 H17 1.16(5) yes
C18 H18A 1.17(6) yes
C18 H18B 1.08(10) yes
C21 H21 1.24(5) yes
C23 H23A 1.20(6) yes
C23 H23B 1.17(6) yes
C29 H29 1.10(7) yes
C25 H25 1.03(6) yes
C28 H28 1.10(7) yes
C26 H26 1.00(9) yes
C27 H27 1.16(7) yes
